data_4307142
loop_
_publ_author_name
'Tao Yang'
'Jing Ju'
'Guobao Li'
'Sihai Yang'
'Junliang Sun'
'Fuhui Liao'
'Jianhua Lin'
'Juns Sasaki'
'Naoki Toyota'

_publ_section_title
;
MH2P2O7 (M = Co, Ni): Metamagnetic Interaction between the Zigzag
Octahedral Chains
;
_journal_name_full 'Inorganic Chemistry'
_journal_page_first 2342
_journal_page_last 2344
_journal_paper_doi 10.1021/ic061665q
_journal_volume 46
_journal_year 2007
_chemical_formula_sum 'Co2 H4 O14 P2'
_chemical_formula_weight 469.77
_chemical_name_systematic
;
 ?
;
_space_group_IT_number 14
_symmetry_cell_setting monoclinic
_symmetry_space_group_name_Hall '-P 2ybc'
_symmetry_space_group_name_H-M 'P 1 21/c 1'
_atom_sites_solution_hydrogens geom
_atom_sites_solution_primary direct
_atom_sites_solution_secondary difmap
_audit_creation_method SHELXL-97
_cell_angle_alpha 90.00
_cell_angle_beta 106.74(3)
_cell_angle_gamma 90.00
_cell_formula_units_Z 4
_cell_length_a 9.1658(18)
_cell_length_b 12.681(3)
_cell_length_c 9.6882(19)
_cell_measurement_temperature 290(2)
_cell_volume 1078.4(4)
_computing_cell_refinement 'MSC/AFC Diffractometer Control'
_computing_data_collection 'MSC/AFC Diffractometer Control'
_computing_data_reduction 'teXsan (MSC, 1992-1997)'
_computing_molecular_graphics 'Bruker SHELXTL'
_computing_publication_material 'Bruker SHELXTL'
_computing_structure_refinement 'SHELXL-97 (Sheldrick, 1997)'
_computing_structure_solution 'Bruker SHELXTL'
_diffrn_ambient_temperature 290(2)
_diffrn_measured_fraction_theta_full 1.000
_diffrn_measured_fraction_theta_max 1.000
_diffrn_measurement_device_type 'Rigaku AFC6S'
_diffrn_measurement_method \w-2\q
_diffrn_radiation_monochromator graphite
_diffrn_radiation_source 'fine-focus sealed tube'
_diffrn_radiation_type MoK\a
_diffrn_radiation_wavelength 0.71073
_diffrn_reflns_av_R_equivalents 0.1455
_diffrn_reflns_av_sigmaI/netI 0.0230
_diffrn_reflns_limit_h_max 11
_diffrn_reflns_limit_h_min 0
_diffrn_reflns_limit_k_max 15
_diffrn_reflns_limit_k_min 0
_diffrn_reflns_limit_l_max 11
_diffrn_reflns_limit_l_min -11
_diffrn_reflns_number 2134
_diffrn_reflns_theta_full 25.00
_diffrn_reflns_theta_max 25.50
_diffrn_reflns_theta_min 2.32
_exptl_absorpt_coefficient_mu 3.753
_exptl_absorpt_correction_T_max 0.737
_exptl_absorpt_correction_T_min 0.512
_exptl_absorpt_correction_type psi-scan
_exptl_crystal_colour purple
_exptl_crystal_density_diffrn 2.894
_exptl_crystal_density_method 'not measured'
_exptl_crystal_description block
_exptl_crystal_F_000 920
_exptl_crystal_size_max 0.3
_exptl_crystal_size_mid 0.15
_exptl_crystal_size_min 0.08
_refine_diff_density_max 1.329
_refine_diff_density_min -1.565
_refine_diff_density_rms 0.197
_refine_ls_abs_structure_details 'Flack H D (1983), Acta Cryst. A39, 876-881'
_refine_ls_extinction_coef 0.014(2)
_refine_ls_extinction_expression Fc^*^=kFc[1+0.001xFc^2^\l^3^/sin(2\q)]^-1/4^
_refine_ls_extinction_method SHELXL
_refine_ls_goodness_of_fit_ref 1.000
_refine_ls_hydrogen_treatment constr
_refine_ls_matrix_type full
_refine_ls_number_parameters 182
_refine_ls_number_reflns 2005
_refine_ls_number_restraints 0
_refine_ls_restrained_S_all 1.000
_refine_ls_R_factor_all 0.0521
_refine_ls_R_factor_gt 0.0454
_refine_ls_shift/su_max 0.001
_refine_ls_shift/su_mean 0.000
_refine_ls_structure_factor_coef Fsqd
_refine_ls_weighting_details 'calc w=1/[\s^2^(Fo^2^)+(0.1620P)^2^+0.0000P] where P=(Fo^2^+2Fc^2^)/3'
_refine_ls_weighting_scheme calc
_refine_ls_wR_factor_gt 0.1665
_refine_ls_wR_factor_ref 0.1831
_reflns_number_gt 1716
_reflns_number_total 2005
_reflns_threshold_expression >2sigma(I)
_cod_data_source_file ic061665qsi20061118_081106_1.cif
_cod_data_source_block CoP2O5(OH)2
_cod_original_cell_volume 1078.3(4)
_cod_database_code 4307142
_database_code_depnum_csd_archive 'CSD 416090'

loop_
_symmetry_equiv_pos_as_xyz
'x, y, z'
'-x, y+1/2, -z+1/2'
'-x, -y, -z'
'x, -y-1/2, z-1/2'

loop_
_atom_site_label
_atom_site_type_symbol
_atom_site_fract_x
_atom_site_fract_y
_atom_site_fract_z
_atom_site_U_iso_or_equiv
_atom_site_adp_type
_atom_site_occupancy
_atom_site_symmetry_multiplicity
_atom_site_calc_flag
_atom_site_refinement_flags
_atom_site_disorder_assembly
_atom_site_disorder_group
Co1 Co 0.74973(4) 0.75486(4) 0.24968(4) 0.0101(3) Uani 1 1 d . . .
Co2 Co 0.75215(4) 0.58557(5) 0.00436(4) 0.0104(3) Uani 1 1 d . . .
P1 P 0.52318(12) 0.55503(9) 0.21852(11) 0.0114(4) Uani 1 1 d . . .
P2 P 0.95824(12) 0.96119(8) 0.27295(11) 0.0127(4) Uani 1 1 d . . .
P1 P 0.98540(12) 0.79108(9) 0.06398(11) 0.0121(4) Uani 1 1 d . . .
P2 P 0.50697(12) 0.72107(8) 0.43266(11) 0.0105(4) Uani 1 1 d . . .
O1 O 0.6527(3) 0.6112(2) 0.1826(3) 0.0146(7) Uani 1 1 d . . .
O2 O 0.8376(4) 0.9008(2) 0.3186(3) 0.0161(7) Uani 1 1 d . . .
O3 O 0.4539(3) 0.6311(2) 0.3163(3) 0.0223(8) Uani 1 1 d . . .
O4 O 0.8815(3) 0.7178(2) 0.1139(3) 0.0133(7) Uani 1 1 d . . .
O5 O 0.6160(3) 0.7923(2) 0.3860(3) 0.0125(7) Uani 1 1 d . . .
O6 O 0.8967(3) 0.4784(2) 0.1121(3) 0.0212(8) Uani 1 1 d . . .
O7 O 0.6085(3) 0.4678(2) -0.0895(3) 0.0166(7) Uani 1 1 d . . .
O8 O 0.9368(3) 0.6849(2) 0.4070(3) 0.0186(7) Uani 1 1 d . . .
O9 O 0.5890(3) 0.4595(2) 0.3130(3) 0.0234(8) Uani 1 1 d . . .
H9 H 0.5203 0.4276 0.3336 0.035 Uiso 1 1 d . . .
O10 O 0.5696(3) 0.8246(2) 0.0809(3) 0.0167(7) Uani 1 1 d . . .
O11 O 0.8847(4) 1.0638(3) 0.1988(4) 0.0327(9) Uani 1 1 d . . .
H11 H 0.9434 1.0936 0.1618 0.049 Uiso 1 1 d . . .
O12 O 0.9967(5) 0.8981(3) 0.1470(4) 0.0499(13) Uani 1 1 d . . .
O13 O 0.3491(4) 0.7767(3) 0.4107(4) 0.0221(8) Uani 1 1 d . . .
H13 H 0.3473 0.8106 0.4823 0.033 Uiso 1 1 d . . .
O14 O 1.1507(4) 0.7471(4) 0.1051(4) 0.0435(11) Uani 1 1 d . . .
H14 H 1.1699 0.7220 0.0342 0.065 Uiso 1 1 d . . .

loop_
_atom_site_aniso_label
_atom_site_aniso_U_11
_atom_site_aniso_U_22
_atom_site_aniso_U_33
_atom_site_aniso_U_23
_atom_site_aniso_U_13
_atom_site_aniso_U_12
Co1 0.0093(5) 0.0058(5) 0.0130(5) -0.0016(2) -0.0003(3) -0.0016(2)
Co2 0.0095(5) 0.0061(5) 0.0119(5) -0.00021(15) -0.0028(3) 0.00021(16)
P1 0.0105(6) 0.0073(6) 0.0138(6) -0.0020(4) -0.0006(4) -0.0032(4)
P2 0.0128(6) 0.0100(6) 0.0125(6) -0.0023(4) -0.0008(4) -0.0067(4)
P1 0.0087(6) 0.0139(6) 0.0106(7) -0.0011(4) -0.0019(5) -0.0027(4)
P2 0.0088(6) 0.0081(6) 0.0120(6) -0.0021(4) -0.0009(4) -0.0018(4)
O1 0.0135(14) 0.0094(14) 0.0194(16) -0.0027(11) 0.0025(12) -0.0048(11)
O2 0.0161(15) 0.0098(15) 0.0201(16) -0.0027(11) 0.0017(13) -0.0052(12)
O3 0.0214(16) 0.0185(16) 0.0273(16) -0.0136(13) 0.0074(13) -0.0105(12)
O4 0.0131(15) 0.0105(14) 0.0134(15) -0.0014(10) -0.0005(11) 0.0001(12)
O5 0.0126(14) 0.0105(14) 0.0115(15) -0.0002(10) -0.0011(11) -0.0023(11)
O6 0.0136(15) 0.0168(17) 0.0245(17) -0.0001(12) -0.0084(12) 0.0051(12)
O7 0.0117(14) 0.0163(15) 0.0178(15) -0.0049(11) -0.0025(11) -0.0050(12)
O8 0.0212(17) 0.0173(16) 0.0132(16) -0.0038(11) -0.0013(12) 0.0083(13)
O9 0.0218(16) 0.0130(15) 0.0320(18) 0.0112(12) 0.0021(14) -0.0019(12)
O10 0.0190(16) 0.0127(15) 0.0151(16) -0.0019(11) -0.0004(12) 0.0065(12)
O11 0.0216(17) 0.0284(19) 0.040(2) 0.0201(15) -0.0047(15) -0.0086(14)
O12 0.075(3) 0.040(2) 0.051(2) -0.0347(19) 0.044(2) -0.042(2)
O13 0.0152(16) 0.0235(17) 0.0266(18) -0.0006(13) 0.0041(13) 0.0039(13)
O14 0.0164(18) 0.077(3) 0.037(2) 0.030(2) 0.0079(16) 0.0155(18)

loop_
_atom_type_symbol
_atom_type_description
_atom_type_scat_dispersion_real
_atom_type_scat_dispersion_imag
_atom_type_scat_source
O O 0.0106 0.0060 'International Tables Vol C Tables 4.2.6.8 and 6.1.1.4'
H H 0.0000 0.0000 'International Tables Vol C Tables 4.2.6.8 and 6.1.1.4'
P P 0.1023 0.0942 'International Tables Vol C Tables 4.2.6.8 and 6.1.1.4'
Co Co 0.3494 0.9721 'International Tables Vol C Tables 4.2.6.8 and 6.1.1.4'

loop_
_geom_angle_atom_site_label_1
_geom_angle_atom_site_label_2
_geom_angle_atom_site_label_3
_geom_angle
_geom_angle_site_symmetry_1
_geom_angle_site_symmetry_3
_geom_angle_publ_flag
O1 Co1 O2 177.32(9) . . ?
O1 Co1 O4 82.91(11) . . ?
O2 Co1 O4 99.49(11) . . ?
O1 Co1 O5 97.00(11) . . ?
O2 Co1 O5 80.59(11) . . ?
O4 Co1 O5 179.78(8) . . ?
O1 Co1 O8 92.46(12) . . ?
O2 Co1 O8 89.05(12) . . ?
O4 Co1 O8 82.19(11) . . ?
O5 Co1 O8 98.01(11) . . ?
O1 Co1 O10 87.51(12) . . ?
O2 Co1 O10 91.13(12) . . ?
O4 Co1 O10 94.03(11) . . ?
O5 Co1 O10 85.77(11) . . ?
O8 Co1 O10 176.19(8) . . ?
O6 Co2 O7 88.87(14) . . ?
O6 Co2 O5 174.46(12) . 4_575 ?
O7 Co2 O5 95.23(12) . 4_575 ?
O6 Co2 O4 94.89(12) . . ?
O7 Co2 O4 172.73(11) . . ?
O5 Co2 O4 81.45(14) 4_575 . ?
O6 Co2 O2 98.39(12) . 4_575 ?
O7 Co2 O2 91.70(11) . 4_575 ?
O5 Co2 O2 77.80(11) 4_575 4_575 ?
O4 Co2 O2 93.90(11) . 4_575 ?
O6 Co2 O1 93.06(12) . . ?
O7 Co2 O1 95.64(11) . . ?
O5 Co2 O1 90.25(11) 4_575 . ?
O4 Co2 O1 77.97(11) . . ?
O2 Co2 O1 166.51(13) 4_575 . ?
O7 P1 O1 113.44(17) 3_665 . ?
O7 P1 O9 115.51(18) 3_665 . ?
O1 P1 O9 108.05(17) . . ?
O7 P1 O3 104.41(17) 3_665 . ?
O1 P1 O3 108.90(16) . . ?
O9 P1 O3 106.06(18) . . ?
O6 P2 O2 115.31(18) 2_755 . ?
O6 P2 O11 113.71(18) 2_755 . ?
O2 P2 O11 107.70(18) . . ?
O6 P2 O12 107.6(2) 2_755 . ?
O2 P2 O12 108.28(18) . . ?
O11 P2 O12 103.4(2) . . ?
O8 P3 O4 115.05(17) 4_575 . ?
O8 P3 O14 108.5(2) 4_575 . ?
O4 P3 O14 110.9(2) . . ?
O8 P3 O12 107.7(2) 4_575 . ?
O4 P3 O12 108.92(18) . . ?
O14 P3 O12 105.3(3) . . ?
O10 P4 O5 114.41(17) 4_576 . ?
O10 P4 O13 112.77(18) 4_576 . ?
O5 P4 O13 110.80(17) . . ?
O10 P4 O3 110.99(17) 4_576 . ?
O5 P4 O3 108.25(16) . . ?
O13 P4 O3 98.40(17) . . ?
P1 O1 Co1 130.18(18) . . ?
P1 O1 Co2 130.10(17) . . ?
Co1 O1 Co2 98.04(12) . . ?
P2 O2 Co1 127.80(18) . . ?
P2 O2 Co2 132.26(18) . 4_576 ?
Co1 O2 Co2 98.06(12) . 4_576 ?
P4 O3 P1 139.7(2) . . ?
P3 O4 Co1 126.81(16) . . ?
P3 O4 Co2 129.27(17) . . ?
Co1 O4 Co2 98.65(12) . . ?
P4 O5 Co1 127.58(16) . . ?
P4 O5 Co2 128.01(16) . 4_576 ?
Co1 O5 Co2 98.46(12) . 4_576 ?
P2 O6 Co2 144.9(2) 2_745 . ?
P1 O7 Co2 141.45(19) 3_665 . ?
P3 O8 Co1 126.00(17) 4_576 . ?
P4 O10 Co1 124.56(16) 4_575 . ?
P3 O12 P2 147.0(3) . . ?

loop_
_geom_bond_atom_site_label_1
_geom_bond_atom_site_label_2
_geom_bond_distance
_geom_bond_site_symmetry_2
_geom_bond_publ_flag
Co1 O1 2.050(3) . ?
Co1 O2 2.052(3) . ?
Co1 O4 2.080(3) . ?
Co1 O5 2.099(3) . ?
Co1 O8 2.132(3) . ?
Co1 O10 2.151(3) . ?
Co2 O6 1.973(3) . ?
Co2 O7 2.026(3) . ?
Co2 O5 2.108(3) 4_575 ?
Co2 O4 2.149(3) . ?
Co2 O2 2.166(3) 4_575 ?
Co2 O1 2.197(3) . ?
P1 O7 1.494(3) 3_665 ?
P1 O1 1.508(3) . ?
P1 O9 1.533(3) . ?
P1 O3 1.605(3) . ?
P2 O6 1.485(3) 2_755 ?
P2 O2 1.512(3) . ?
P2 O11 1.544(3) . ?
P2 O12 1.581(3) . ?
P1 O8 1.488(3) 4_575 ?
P1 O4 1.507(3) . ?
P1 O14 1.555(4) . ?
P1 O12 1.565(3) . ?
P2 O10 1.501(3) 4_576 ?
P2 O5 1.510(3) . ?
P2 O13 1.568(4) . ?
P2 O3 1.579(3) . ?
O2 Co2 2.166(3) 4_576 ?
O5 Co2 2.108(3) 4_576 ?
O6 P2 1.485(3) 2_745 ?
O7 P1 1.494(3) 3_665 ?
O8 P3 1.488(3) 4_576 ?
O10 P4 1.501(3) 4_575 ?
